data_2002874
loop_
_publ_author_name
'Mueller-Buschbaum, Hk.'
'Kobel, M.'

_publ_section_title
;
 Zur Kristallchemie von Oxovanadaten: \g-Co V2 O6 und Mn V2 O6
;
_journal_issue 1
_journal_name_full 'Journal of Alloys and Compounds'
_journal_page_first 39
_journal_page_last 46
_journal_paper_doi 10.1016/0925-8388(91)90008-J
_journal_volume 176
_journal_year 1991
_chemical_formula_structural 'Mn (V2 O6)'
_chemical_formula_sum 'Mn O6 V2'
_chemical_name_systematic 'Manganese divanadate'
_space_group_IT_number 12
_symmetry_cell_setting monoclinic
_symmetry_Int_Tables_number 12
_symmetry_space_group_name_Hall '-C 2y'
_symmetry_space_group_name_H-M 'C 1 2/m 1'
_cell_angle_alpha 90
_cell_angle_beta 112.64(4)
_cell_angle_gamma 90
_cell_formula_units_Z 2
_cell_length_a 9.289(11)
_cell_length_b 3.535(2)
_cell_length_c 6.763(7)
_cell_volume 205.0
_refine_ls_R_factor_all 0.056
_cod_database_code 2002874

loop_
_symmetry_equiv_pos_as_xyz
x,y,z
x,-y,z
-x,-y,-z
-x,y,-z
1/2+x,1/2+y,z
1/2+x,1/2-y,z
1/2-x,1/2-y,-z
1/2-x,1/2+y,-z

loop_
_atom_site_label
_atom_site_type_symbol
_atom_site_symmetry_multiplicity
_atom_site_Wyckoff_symbol
_atom_site_fract_x
_atom_site_fract_y
_atom_site_fract_z
_atom_site_occupancy
_atom_site_attached_hydrogens
_atom_site_calc_flag
Mn1 Mn2+ 2 a 0. 0. 0. 1. 0 d
V1 V5+ 4 i 0.3094(2) 0.5 0.3524(3) 1. 0 d
O1 O2- 4 i 0.1570(9) 0.5 0.1159(13) 1. 0 d
O2 O2- 4 i 0.4656(10) 0.5 0.2884(14) 1. 0 d
O3 O2- 4 i 0.1939(9) 0.5 0.5640(13) 1. 0 d

loop_
_atom_type_symbol
_atom_type_oxidation_number
Mn2+ 2.000
V5+ 5.000
O2- -2.000
